data_2235041
loop_
_publ_author_name
'Aman, Farhana'
'Siddiqui, Waseeq Ahmad'
'Ashraf, Adnan'
'Siddiqui, Hamid Latif'
'Parvez, Masood'

_publ_section_title
;
 4-Hydroxy-2-methyl-1,1-dioxo-<i>N</i>-phenyl-2<i>H</i>-1\l^6^,2-benzothiazine-3-carboxamide
;
_journal_coeditor_code HB6789
_journal_issue 6
_journal_name_full 'Acta Crystallographica Section E'
_journal_page_first o1790
_journal_paper_doi 10.1107/S1600536812021708
_journal_volume 68
_journal_year 2012
_chemical_formula_iupac 'C16 H14 N2 O4 S'
_chemical_formula_moiety 'C16 H14 N2 O4 S'
_chemical_formula_sum 'C16 H14 N2 O4 S'
_chemical_formula_weight 330.35
_chemical_name_systematic
;
4-Hydroxy-2-methyl-1,1-dioxo-<i>N</i>-phenyl-2<i>H</i>-
1\l^6^,2-benzothiazine-3-carboxamide
;
_space_group_IT_number 14
_symmetry_cell_setting monoclinic
_symmetry_space_group_name_Hall '-P 2ybc'
_symmetry_space_group_name_H-M 'P 1 21/c 1'
_atom_sites_solution_hydrogens difmap
_atom_sites_solution_primary direct
_atom_sites_solution_secondary difmap
_cell_angle_alpha 90.00
_cell_angle_beta 103.395(15)
_cell_angle_gamma 90.00
_cell_formula_units_Z 4
_cell_length_a 10.502(2)
_cell_length_b 7.649(3)
_cell_length_c 19.235(4)
_cell_measurement_reflns_used 6808
_cell_measurement_temperature 173(2)
_cell_measurement_theta_max 27.48
_cell_measurement_theta_min 1.00
_cell_volume 1503.1(7)
_computing_cell_refinement 'DENZO (Otwinowski & Minor, 1997)'
_computing_data_collection 'COLLECT (Hooft, 1998)'
_computing_data_reduction 'SCALEPACK (Otwinowski & Minor, 1997)'
_computing_molecular_graphics 'ORTEP-3 (Farrugia, 1997)'
_computing_publication_material 'SHELXL97 (Sheldrick, 2008)'
_computing_structure_refinement 'SHELXL97 (Sheldrick, 2008)'
_computing_structure_solution 'SHELXS97 (Sheldrick, 2008)'
_diffrn_ambient_temperature 173(2)
_diffrn_measured_fraction_theta_full 0.999
_diffrn_measured_fraction_theta_max 0.999
_diffrn_measurement_device_type 'Nonius KappaCCD'
_diffrn_measurement_method ' \w and \f scans '
_diffrn_radiation_monochromator graphite
_diffrn_radiation_source 'fine-focus sealed tube'
_diffrn_radiation_type MoK\a
_diffrn_radiation_wavelength 0.71073
_diffrn_reflns_av_R_equivalents 0.0585
_diffrn_reflns_av_sigmaI/netI 0.0368
_diffrn_reflns_limit_h_max 13
_diffrn_reflns_limit_h_min -13
_diffrn_reflns_limit_k_max 9
_diffrn_reflns_limit_k_min -9
_diffrn_reflns_limit_l_max 24
_diffrn_reflns_limit_l_min -24
_diffrn_reflns_number 12580
_diffrn_reflns_theta_full 27.55
_diffrn_reflns_theta_max 27.55
_diffrn_reflns_theta_min 1.99
_diffrn_standards_number 0
_exptl_absorpt_coefficient_mu 0.238
_exptl_absorpt_correction_T_max 0.9835
_exptl_absorpt_correction_T_min 0.9766
_exptl_absorpt_correction_type multi-scan
_exptl_absorpt_process_details '(<i>SORTAV</i>; Blessing, 1997)'
_exptl_crystal_colour Colorless
_exptl_crystal_density_diffrn 1.460
_exptl_crystal_density_method 'not measured'
_exptl_crystal_description Prism
_exptl_crystal_F_000 688
_exptl_crystal_size_max 0.10
_exptl_crystal_size_mid 0.08
_exptl_crystal_size_min 0.07
_refine_diff_density_max 0.516
_refine_diff_density_min -0.313
_refine_ls_extinction_method none
_refine_ls_goodness_of_fit_ref 1.062
_refine_ls_hydrogen_treatment constr
_refine_ls_matrix_type full
_refine_ls_number_parameters 210
_refine_ls_number_reflns 3450
_refine_ls_number_restraints 0
_refine_ls_restrained_S_all 1.062
_refine_ls_R_factor_all 0.0602
_refine_ls_R_factor_gt 0.0480
_refine_ls_shift/su_max 0.002
_refine_ls_shift/su_mean 0.000
_refine_ls_structure_factor_coef Fsqd
_refine_ls_weighting_details 'calc w=1/[\s^2^(Fo^2^)+(0.0433P)^2^+1.2798P] where P=(Fo^2^+2Fc^2^)/3'
_refine_ls_weighting_scheme calc
_refine_ls_wR_factor_gt 0.1104
_refine_ls_wR_factor_ref 0.1186
_reflns_number_gt 2901
_reflns_number_total 3450
_reflns_threshold_expression I>2\s(I)
_cod_data_source_file hb6789.cif
_cod_data_source_block I
_cod_original_sg_symbol_H-M 'P 21/c'
_cod_database_code 2235041
_cod_database_fobs_code 2235041

loop_
_symmetry_equiv_pos_as_xyz
'x, y, z'
'-x, y+1/2, -z+1/2'
'-x, -y, -z'
'x, -y-1/2, z-1/2'

loop_
_atom_site_type_symbol
_atom_site_label
_atom_site_fract_x
_atom_site_fract_y
_atom_site_fract_z
_atom_site_U_iso_or_equiv
_atom_site_adp_type
_atom_site_calc_flag
_atom_site_refinement_flags
_atom_site_occupancy
_atom_site_symmetry_multiplicity
S S1 0.06977(5) 0.65050(7) -0.08374(3) 0.02930(15) Uani d . 1 1
O O1 0.03451(13) 0.7324(2) -0.02412(8) 0.0343(4) Uani d . 1 1
O O2 -0.03040(14) 0.5885(2) -0.14150(8) 0.0397(4) Uani d . 1 1
O O3 0.46114(13) 0.7361(2) 0.03008(8) 0.0336(3) Uani d . 1 1
H H3O 0.4835 0.6611 0.0625 0.050 Uiso calc R 1 1
O O4 0.44020(13) 0.4617(2) 0.10046(7) 0.0327(3) Uani d . 1 1
N N1 0.16698(15) 0.4874(2) -0.05340(8) 0.0269(4) Uani d . 1 1
N N2 0.25707(16) 0.2921(2) 0.06629(9) 0.0286(4) Uani d . 1 1
H H2N 0.1836 0.2817 0.0335 0.034 Uiso calc R 1 1
C C1 0.1745(2) 0.7916(3) -0.11620(10) 0.0290(4) Uani d . 1 1
C C2 0.1311(2) 0.8897(3) -0.17712(11) 0.0344(5) Uani d . 1 1
H H2 0.0429 0.8807 -0.2036 0.041 Uiso calc R 1 1
C C3 0.2174(2) 1.0016(3) -0.19931(12) 0.0374(5) Uani d . 1 1
H H3 0.1892 1.0690 -0.2415 0.045 Uiso calc R 1 1
C C4 0.3453(2) 1.0147(3) -0.15962(12) 0.0349(5) Uani d . 1 1
H H4 0.4040 1.0927 -0.1747 0.042 Uiso calc R 1 1
C C5 0.3885(2) 0.9167(3) -0.09875(11) 0.0312(4) Uani d . 1 1
H H5 0.4762 0.9286 -0.0719 0.037 Uiso calc R 1 1
C C6 0.30455(19) 0.8003(3) -0.07627(10) 0.0267(4) Uani d . 1 1
C C7 0.34974(18) 0.6857(3) -0.01458(10) 0.0265(4) Uani d . 1 1
C C8 0.28462(18) 0.5399(3) -0.00344(10) 0.0258(4) Uani d . 1 1
C C9 0.33296(18) 0.4289(3) 0.05864(10) 0.0275(4) Uani d . 1 1
C C10 0.1852(2) 0.3560(3) -0.10655(12) 0.0386(5) Uani d . 1 1
H H10A 0.2385 0.2592 -0.0821 0.046 Uiso calc R 1 1
H H10B 0.2296 0.4101 -0.1406 0.046 Uiso calc R 1 1
H H10C 0.0997 0.3115 -0.1322 0.046 Uiso calc R 1 1
C C11 0.28010(19) 0.1627(3) 0.12035(11) 0.0293(4) Uani d . 1 1
C C12 0.3610(2) 0.1906(3) 0.18722(11) 0.0338(5) Uani d . 1 1
H H12 0.4041 0.2997 0.1986 0.041 Uiso calc R 1 1
C C13 0.3782(2) 0.0577(3) 0.23736(13) 0.0426(6) Uani d . 1 1
H H13 0.4344 0.0758 0.2832 0.051 Uiso calc R 1 1
C C14 0.3156(3) -0.0998(4) 0.22204(15) 0.0486(6) Uani d . 1 1
H H14 0.3279 -0.1898 0.2570 0.058 Uiso calc R 1 1
C C15 0.2342(3) -0.1267(3) 0.15529(15) 0.0497(6) Uani d . 1 1
H H15 0.1904 -0.2355 0.1445 0.060 Uiso calc R 1 1
C C16 0.2163(2) 0.0035(3) 0.10429(13) 0.0395(5) Uani d . 1 1
H H16 0.1606 -0.0156 0.0584 0.047 Uiso calc R 1 1

loop_
_atom_site_aniso_label
_atom_site_aniso_U_11
_atom_site_aniso_U_22
_atom_site_aniso_U_33
_atom_site_aniso_U_12
_atom_site_aniso_U_13
_atom_site_aniso_U_23
S1 0.0215(2) 0.0334(3) 0.0307(3) 0.0006(2) 0.00107(18) -0.0006(2)
O1 0.0239(7) 0.0404(9) 0.0390(8) 0.0016(6) 0.0082(6) -0.0030(7)
O2 0.0295(8) 0.0462(10) 0.0373(8) -0.0022(7) -0.0046(6) -0.0019(7)
O3 0.0269(7) 0.0359(8) 0.0334(8) -0.0061(6) -0.0021(6) 0.0031(6)
O4 0.0277(7) 0.0370(8) 0.0296(7) -0.0034(6) -0.0011(6) 0.0033(6)
N1 0.0228(8) 0.0292(9) 0.0267(8) -0.0014(7) 0.0016(6) -0.0016(7)
N2 0.0238(8) 0.0316(9) 0.0288(8) 0.0000(7) 0.0027(6) 0.0034(7)
C1 0.0293(10) 0.0288(11) 0.0283(10) 0.0018(8) 0.0052(8) 0.0002(8)
C2 0.0357(11) 0.0340(12) 0.0301(10) 0.0059(9) 0.0010(8) 0.0011(9)
C3 0.0528(14) 0.0295(11) 0.0295(10) 0.0065(10) 0.0088(9) 0.0033(9)
C4 0.0445(12) 0.0261(11) 0.0376(11) 0.0015(9) 0.0166(9) 0.0016(9)
C5 0.0310(10) 0.0286(10) 0.0349(11) 0.0022(8) 0.0093(8) -0.0004(9)
C6 0.0260(10) 0.0252(10) 0.0287(9) 0.0024(8) 0.0061(7) -0.0014(8)
C7 0.0205(9) 0.0307(10) 0.0275(9) 0.0009(7) 0.0040(7) -0.0032(8)
C8 0.0219(9) 0.0280(10) 0.0260(9) 0.0002(7) 0.0025(7) -0.0001(8)
C9 0.0239(9) 0.0298(10) 0.0288(10) 0.0013(8) 0.0062(7) -0.0004(8)
C10 0.0436(13) 0.0346(12) 0.0344(11) 0.0039(10) 0.0025(9) -0.0071(9)
C11 0.0256(10) 0.0294(10) 0.0353(11) 0.0050(8) 0.0117(8) 0.0044(9)
C12 0.0358(11) 0.0349(12) 0.0317(10) 0.0027(9) 0.0099(8) 0.0020(9)
C13 0.0440(13) 0.0511(15) 0.0342(11) 0.0086(11) 0.0118(10) 0.0098(11)
C14 0.0510(15) 0.0430(14) 0.0551(15) 0.0076(12) 0.0188(12) 0.0207(12)
C15 0.0505(15) 0.0320(13) 0.0688(17) -0.0029(11) 0.0184(13) 0.0108(12)
C16 0.0370(12) 0.0339(12) 0.0468(13) -0.0009(10) 0.0082(10) 0.0036(10)

loop_
_atom_type_symbol
_atom_type_description
_atom_type_scat_dispersion_real
_atom_type_scat_dispersion_imag
_atom_type_scat_source
C C 0.0033 0.0016 'International Tables Vol C Tables 4.2.6.8 and 6.1.1.4'
H H 0.0000 0.0000 'International Tables Vol C Tables 4.2.6.8 and 6.1.1.4'
N N 0.0061 0.0033 'International Tables Vol C Tables 4.2.6.8 and 6.1.1.4'
O O 0.0106 0.0060 'International Tables Vol C Tables 4.2.6.8 and 6.1.1.4'
S S 0.1246 0.1234 'International Tables Vol C Tables 4.2.6.8 and 6.1.1.4'

loop_
_geom_angle_atom_site_label_1
_geom_angle_atom_site_label_2
_geom_angle_atom_site_label_3
_geom_angle
O2 S1 O1 119.39(9)
O2 S1 N1 108.21(10)
O1 S1 N1 107.76(9)
O2 S1 C1 109.76(10)
O1 S1 C1 108.43(10)
N1 S1 C1 101.85(9)
C7 O3 H3O 109.5
C8 N1 C10 115.09(16)
C8 N1 S1 113.31(14)
C10 N1 S1 116.32(13)
C9 N2 C11 128.34(17)
C9 N2 H2N 115.8
C11 N2 H2N 115.8
C2 C1 C6 121.9(2)
C2 C1 S1 121.73(16)
C6 C1 S1 116.40(15)
C1 C2 C3 119.2(2)
C1 C2 H2 120.4
C3 C2 H2 120.4
C4 C3 C2 119.7(2)
C4 C3 H3 120.2
C2 C3 H3 120.2
C5 C4 C3 121.1(2)
C5 C4 H4 119.5
C3 C4 H4 119.5
C4 C5 C6 120.4(2)
C4 C5 H5 119.8
C6 C5 H5 119.8
C5 C6 C1 117.81(18)
C5 C6 C7 121.73(18)
C1 C6 C7 120.43(18)
O3 C7 C8 122.38(18)
O3 C7 C6 114.78(17)
C8 C7 C6 122.84(18)
C7 C8 N1 120.90(17)
C7 C8 C9 121.19(18)
N1 C8 C9 117.89(17)
O4 C9 N2 123.74(19)
O4 C9 C8 120.11(18)
N2 C9 C8 116.15(17)
N1 C10 H10A 109.5
N1 C10 H10B 109.5
H10A C10 H10B 109.5
N1 C10 H10C 109.5
H10A C10 H10C 109.5
H10B C10 H10C 109.5
C12 C11 C16 120.2(2)
C12 C11 N2 122.6(2)
C16 C11 N2 117.26(19)
C11 C12 C13 119.1(2)
C11 C12 H12 120.4
C13 C12 H12 120.4
C14 C13 C12 121.1(2)
C14 C13 H13 119.4
C12 C13 H13 119.4
C13 C14 C15 119.5(2)
C13 C14 H14 120.2
C15 C14 H14 120.2
C16 C15 C14 120.4(2)
C16 C15 H15 119.8
C14 C15 H15 119.8
C15 C16 C11 119.7(2)
C15 C16 H16 120.2
C11 C16 H16 120.2

loop_
_geom_bond_atom_site_label_1
_geom_bond_atom_site_label_2
_geom_bond_distance
S1 O2 1.4228(15)
S1 O1 1.4288(15)
S1 N1 1.6316(18)
S1 C1 1.756(2)
O3 C7 1.338(2)
O3 H3O 0.8400
O4 C9 1.249(2)
N1 C8 1.436(2)
N1 C10 1.478(3)
N2 C9 1.344(3)
N2 C11 1.415(3)
N2 H2N 0.8800
C1 C2 1.377(3)
C1 C6 1.405(3)
C2 C3 1.385(3)
C2 H2 0.9500
C3 C4 1.386(3)
C3 H3 0.9500
C4 C5 1.376(3)
C4 H4 0.9500
C5 C6 1.390(3)
C5 H5 0.9500
C6 C7 1.463(3)
C7 C8 1.351(3)
C8 C9 1.458(3)
C10 H10A 0.9800
C10 H10B 0.9800
C10 H10C 0.9800
C11 C12 1.384(3)
C11 C16 1.389(3)
C12 C13 1.384(3)
C12 H12 0.9500
C13 C14 1.372(4)
C13 H13 0.9500
C14 C15 1.383(4)
C14 H14 0.9500
C15 C16 1.380(3)
C15 H15 0.9500
C16 H16 0.9500

loop_
_geom_hbond_atom_site_label_D
_geom_hbond_atom_site_label_H
_geom_hbond_atom_site_label_A
_geom_hbond_site_symmetry_A
_geom_hbond_distance_DH
_geom_hbond_distance_HA
_geom_hbond_distance_DA
_geom_hbond_angle_DHA
_geom_hbond_publ_flag
N2 H2N O1 3_565 0.88 2.26 2.987(2) 140.0 y
C3 H3 O2 2_554 0.95 2.48 3.300(3) 145.2 y
C13 H13 O4 2_645 0.95 2.48 3.339(3) 150.7 y
N2 H2N N1 . 0.88 2.27 2.724(2) 111.7 n
O3 H3O O4 . 0.84 1.79 2.534(2) 145.9 y
C12 H12 O4 . 0.95 2.36 2.902(3) 115.7 n

loop_
_geom_torsion_atom_site_label_1
_geom_torsion_atom_site_label_2
_geom_torsion_atom_site_label_3
_geom_torsion_atom_site_label_4
_geom_torsion
O2 S1 N1 C8 169.66(13)
O1 S1 N1 C8 -59.96(15)
C1 S1 N1 C8 54.02(15)
O2 S1 N1 C10 32.92(18)
O1 S1 N1 C10 163.30(15)
C1 S1 N1 C10 -82.72(16)
O2 S1 C1 C2 29.0(2)
O1 S1 C1 C2 -103.00(19)
N1 S1 C1 C2 143.52(18)
O2 S1 C1 C6 -151.62(16)
O1 S1 C1 C6 76.36(17)
N1 S1 C1 C6 -37.12(18)
C6 C1 C2 C3 -0.7(3)
S1 C1 C2 C3 178.60(17)
C1 C2 C3 C4 -0.8(3)
C2 C3 C4 C5 0.8(3)
C3 C4 C5 C6 0.8(3)
C4 C5 C6 C1 -2.2(3)
C4 C5 C6 C7 175.80(19)
C2 C1 C6 C5 2.2(3)
S1 C1 C6 C5 -177.17(15)
C2 C1 C6 C7 -175.82(19)
S1 C1 C6 C7 4.8(3)
C5 C6 C7 O3 19.4(3)
C1 C6 C7 O3 -162.66(18)
C5 C6 C7 C8 -160.5(2)
C1 C6 C7 C8 17.5(3)
O3 C7 C8 N1 -178.49(17)
C6 C7 C8 N1 1.4(3)
O3 C7 C8 C9 0.1(3)
C6 C7 C8 C9 179.90(18)
C10 N1 C8 C7 96.1(2)
S1 N1 C8 C7 -41.2(2)
C10 N1 C8 C9 -82.5(2)
S1 N1 C8 C9 140.21(16)
C11 N2 C9 O4 0.2(3)
C11 N2 C9 C8 179.09(18)
C7 C8 C9 O4 -4.3(3)
N1 C8 C9 O4 174.32(18)
C7 C8 C9 N2 176.80(18)
N1 C8 C9 N2 -4.6(3)
C9 N2 C11 C12 23.9(3)
C9 N2 C11 C16 -156.9(2)
C16 C11 C12 C13 0.6(3)
N2 C11 C12 C13 179.77(19)
C11 C12 C13 C14 -0.7(3)
C12 C13 C14 C15 0.3(4)
C13 C14 C15 C16 0.2(4)
C14 C15 C16 C11 -0.2(4)
C12 C11 C16 C15 -0.2(3)
N2 C11 C16 C15 -179.3(2)

loop_
_cod_related_entry_id
_cod_related_entry_database
_cod_related_entry_code
1 ChemSpider 14849754
